data_4086304
loop_
_publ_author_name
'Billow, Brennan S.'
'Bemowski, Ross D.'
'DiFranco, Stephen A.'
'Staples, Richard J.'
'Odom, Aaron L.'

_publ_section_title
;
 Synthesis and Structure of Chromium(VI) Nitrido Cyclopentadienyl
 Complexes
;
_journal_issue 18
_journal_name_full Organometallics
_journal_page_first 4567
_journal_paper_doi 10.1021/acs.organomet.5b00661
_journal_volume 34
_journal_year 2015
_chemical_formula_moiety 'C21 H35 Cr N3'
_chemical_formula_sum 'C21 H35 Cr N3'
_chemical_formula_weight 381.52
_chemical_name_systematic
;
 ?
;
_space_group_crystal_system monoclinic
_space_group_IT_number 14
_space_group_name_Hall '-P 2yn'
_space_group_name_H-M_alt 'P 1 21/n 1'
_symmetry_space_group_name_Hall '-P 2yn'
_symmetry_space_group_name_H-M 'P 1 21/n 1'
_atom_sites_solution_hydrogens mixed
_audit_creation_date 2015-06-30
_audit_creation_method
;
Olex2 1.2
(compiled 2015.01.26 svn.r3150 for OlexSys, GUI svn.r4998)
;
_cell_angle_alpha 90
_cell_angle_beta 93.1270(10)
_cell_angle_gamma 90
_cell_formula_units_Z 4
_cell_length_a 7.53910(10)
_cell_length_b 19.8549(2)
_cell_length_c 14.1890(2)
_cell_measurement_reflns_used 7268
_cell_measurement_temperature 173.01
_cell_measurement_theta_max 68.281
_cell_measurement_theta_min 3.833
_cell_volume 2120.76(5)
_computing_cell_refinement 'SAINT v8.34A (Bruker, 2013)'
_computing_data_reduction 'SAINT v8.34A (Bruker, 2013)'
_computing_molecular_graphics 'Olex2 (Dolomanov et al., 2009)'
_computing_publication_material 'Olex2 (Dolomanov et al., 2009)'
_computing_structure_refinement 'ShelXL (Sheldrick, 2008)'
_diffrn_ambient_temperature 173.01
_diffrn_measured_fraction_theta_full 0.974
_diffrn_measured_fraction_theta_max 0.973
_diffrn_measurement_device_type 'Bruker APEX-II CCD'
_diffrn_measurement_method '\f and \w scans'
_diffrn_radiation_type CuK\a
_diffrn_radiation_wavelength 1.54178
_diffrn_reflns_av_R_equivalents 0.0447
_diffrn_reflns_av_unetI/netI 0.0402
_diffrn_reflns_laue_measured_fraction_full 0.974
_diffrn_reflns_laue_measured_fraction_max 0.973
_diffrn_reflns_limit_h_max 7
_diffrn_reflns_limit_h_min -9
_diffrn_reflns_limit_k_max 23
_diffrn_reflns_limit_k_min -23
_diffrn_reflns_limit_l_max 16
_diffrn_reflns_limit_l_min -17
_diffrn_reflns_number 14264
_diffrn_reflns_point_group_measured_fraction_full 0.974
_diffrn_reflns_point_group_measured_fraction_max 0.973
_diffrn_reflns_theta_full 67.679
_diffrn_reflns_theta_max 68.287
_diffrn_reflns_theta_min 3.833
_diffrn_standards_number 0
_exptl_absorpt_coefficient_mu 4.476
_exptl_absorpt_correction_T_max 0.7531
_exptl_absorpt_correction_T_min 0.5396
_exptl_absorpt_correction_type multi-scan
_exptl_absorpt_process_details
;
SADABS-2012/1 (Bruker,2012) was used for absorption correction.
wR2(int) was 0.1067 before and 0.0535 after correction.
The Ratio of minimum to maximum transmission is 0.7165.
The \l/2 correction factor is 0.0015.
;
_exptl_crystal_colour orange
_exptl_crystal_colour_primary orange
_exptl_crystal_density_diffrn 1.195
_exptl_crystal_description plate
_exptl_crystal_F_000 824
_exptl_crystal_size_max 0.347
_exptl_crystal_size_mid 0.293
_exptl_crystal_size_min 0.1
_refine_diff_density_max 0.441
_refine_diff_density_min -0.266
_refine_diff_density_rms 0.048
_refine_ls_extinction_method none
_refine_ls_goodness_of_fit_ref 1.022
_refine_ls_hydrogen_treatment mixed
_refine_ls_matrix_type full
_refine_ls_number_parameters 238
_refine_ls_number_reflns 3775
_refine_ls_number_restraints 0
_refine_ls_restrained_S_all 1.022
_refine_ls_R_factor_all 0.0464
_refine_ls_R_factor_gt 0.0361
_refine_ls_shift/su_max 0.000
_refine_ls_shift/su_mean 0.000
_refine_ls_structure_factor_coef Fsqd
_refine_ls_weighting_details 'w=1/[\s^2^(Fo^2^)+(0.0485P)^2^+0.7350P] where P=(Fo^2^+2Fc^2^)/3'
_refine_ls_weighting_scheme calc
_refine_ls_wR_factor_gt 0.0914
_refine_ls_wR_factor_ref 0.0967
_reflns_Friedel_coverage 0.000
_reflns_number_gt 3137
_reflns_number_total 3775
_reflns_threshold_expression 'I > 2\s(I)'
_cod_data_source_file om5b00661_si_002.cif
_cod_data_source_block rdb-2-crind
_cod_database_code 4086304
_shelxl_version_number 2013-3
_shelx_space_group_comment
;
The symmetry employed for this shelxl refinement is uniquely defined
by the following loop, which should always be used as a source of
symmetry information in preference to the above space-group names.
They are only intended as comments.
;
_shelx_estimated_absorpt_t_max 0.663
_shelx_estimated_absorpt_t_min 0.306
_olex2_refinement_description
;
1. Fixed Uiso
 At 1.2 times of:
  All C(H) groups
 At 1.5 times of:
  All C(H,H,H) groups
2.a Ternary CH refined with riding coordinates:
 C1(H1), C4(H4), C10(H10), C7(H7)
2.b Aromatic/amide H refined with riding coordinates:
 C14(H14), C15(H15), C17(H17), C18(H18), C19(H19), C20(H20)
2.c Idealised Me refined as rotating group:
 C3(H3A,H3B,H3C), C2(H2A,H2B,H2C), C6(H6A,H6B,H6C), C5(H5A,H5B,H5C), C12(H12A,
 H12B,H12C), C11(H11A,H11B,H11C), C9(H9A,H9B,H9C), C8(H8A,H8B,H8C)
;
_olex2_submission_special_instructions 'No special instructions were received'

loop_
_space_group_symop_operation_xyz
'x, y, z'
'-x+1/2, y+1/2, -z+1/2'
'-x, -y, -z'
'x-1/2, -y-1/2, z-1/2'

loop_
_atom_site_label
_atom_site_type_symbol
_atom_site_fract_x
_atom_site_fract_y
_atom_site_fract_z
_atom_site_U_iso_or_equiv
_atom_site_adp_type
_atom_site_occupancy
_atom_site_site_symmetry_order
_atom_site_calc_flag
_atom_site_refinement_flags_posn
Cr1 Cr 0.11615(4) 0.17163(2) 0.17255(2) 0.02126(12) Uani 1 1 d .
N1 N -0.0726(2) 0.17103(9) 0.20919(12) 0.0291(4) Uani 1 1 d .
N2 N 0.0848(2) 0.17501(8) 0.04447(11) 0.0227(4) Uani 1 1 d .
N3 N 0.2326(2) 0.10337(9) 0.23459(11) 0.0235(4) Uani 1 1 d .
C13 C 0.2241(3) 0.26309(12) 0.22883(15) 0.0311(5) Uani 1 1 d .
C14 C 0.3997(3) 0.27129(12) 0.19280(16) 0.0336(5) Uani 1 1 d .
H14 H 0.5005 0.2448 0.2114 0.040 Uiso 1 1 calc R
C15 C 0.3993(3) 0.32191(11) 0.12922(17) 0.0325(5) Uani 1 1 d .
H15 H 0.4972 0.3351 0.0941 0.039 Uiso 1 1 calc R
C16 C 0.2250(3) 0.35273(11) 0.12336(14) 0.0261(5) Uani 1 1 d .
C17 C 0.1531(3) 0.40491(11) 0.06818(15) 0.0322(5) Uani 1 1 d .
H17 H 0.2227 0.4271 0.0238 0.039 Uiso 1 1 calc R
C18 C -0.0208(3) 0.42412(11) 0.07870(17) 0.0354(5) Uani 1 1 d .
H18 H -0.0708 0.4597 0.0412 0.042 Uiso 1 1 calc R
C19 C -0.1234(3) 0.39191(12) 0.14355(17) 0.0370(6) Uani 1 1 d .
H19 H -0.2415 0.4067 0.1513 0.044 Uiso 1 1 calc R
C20 C -0.0556(3) 0.33861(11) 0.19694(16) 0.0340(5) Uani 1 1 d .
H20 H -0.1275 0.3163 0.2402 0.041 Uiso 1 1 calc R
C21 C 0.1183(3) 0.31800(11) 0.18692(14) 0.0270(5) Uani 1 1 d .
C1 C -0.0852(3) 0.17189(12) -0.01429(15) 0.0315(5) Uani 1 1 d .
H1 H -0.0558 0.1733 -0.0821 0.038 Uiso 1 1 calc R
C3 C -0.2001(3) 0.23249(14) 0.00459(17) 0.0441(6) Uani 1 1 d .
H3A H -0.2346 0.2313 0.0702 0.066 Uiso 1 1 calc GR
H3B H -0.3069 0.2315 -0.0380 0.066 Uiso 1 1 calc GR
H3C H -0.1331 0.2738 -0.0062 0.066 Uiso 1 1 calc GR
C2 C -0.1823(3) 0.10607(15) 0.0024(2) 0.0530(7) Uani 1 1 d .
H2A H -0.1024 0.0681 -0.0077 0.080 Uiso 1 1 calc GR
H2B H -0.2865 0.1028 -0.0418 0.080 Uiso 1 1 calc GR
H2C H -0.2204 0.1050 0.0673 0.080 Uiso 1 1 calc GR
C4 C 0.2453(3) 0.17351(10) -0.01120(14) 0.0253(4) Uani 1 1 d .
H4 H 0.3503 0.1755 0.0349 0.030 Uiso 1 1 calc R
C6 C 0.2624(3) 0.10868(12) -0.06767(16) 0.0364(5) Uani 1 1 d .
H6A H 0.2536 0.0698 -0.0256 0.055 Uiso 1 1 calc GR
H6B H 0.3777 0.1079 -0.0964 0.055 Uiso 1 1 calc GR
H6C H 0.1670 0.1066 -0.1173 0.055 Uiso 1 1 calc GR
C5 C 0.2546(3) 0.23557(11) -0.07410(14) 0.0308(5) Uani 1 1 d .
H5A H 0.1669 0.2315 -0.1274 0.046 Uiso 1 1 calc GR
H5B H 0.3739 0.2392 -0.0979 0.046 Uiso 1 1 calc GR
H5C H 0.2291 0.2759 -0.0374 0.046 Uiso 1 1 calc GR
C10 C 0.4218(3) 0.09330(11) 0.21449(15) 0.0261(5) Uani 1 1 d .
H10 H 0.4523 0.1285 0.1676 0.031 Uiso 1 1 calc R
C12 C 0.5405(3) 0.10570(13) 0.30363(16) 0.0344(5) Uani 1 1 d .
H12A H 0.5044 0.1476 0.3337 0.052 Uiso 1 1 calc GR
H12B H 0.6644 0.1094 0.2868 0.052 Uiso 1 1 calc GR
H12C H 0.5287 0.0680 0.3475 0.052 Uiso 1 1 calc GR
C11 C 0.4590(3) 0.02522(12) 0.17031(17) 0.0375(6) Uani 1 1 d .
H11A H 0.4355 -0.0107 0.2154 0.056 Uiso 1 1 calc GR
H11B H 0.5835 0.0232 0.1541 0.056 Uiso 1 1 calc GR
H11C H 0.3818 0.0193 0.1131 0.056 Uiso 1 1 calc GR
C7 C 0.1631(3) 0.05257(12) 0.29996(16) 0.0316(5) Uani 1 1 d .
H7 H 0.2651 0.0236 0.3227 0.038 Uiso 1 1 calc R
C9 C 0.0893(3) 0.08602(14) 0.38593(16) 0.0442(6) Uani 1 1 d .
H9A H 0.1816 0.1141 0.4175 0.066 Uiso 1 1 calc GR
H9B H 0.0516 0.0513 0.4297 0.066 Uiso 1 1 calc GR
H9C H -0.0127 0.1142 0.3660 0.066 Uiso 1 1 calc GR
C8 C 0.0274(3) 0.00726(13) 0.2481(2) 0.0474(7) Uani 1 1 d .
H8A H -0.0766 0.0340 0.2269 0.071 Uiso 1 1 calc GR
H8B H -0.0092 -0.0284 0.2906 0.071 Uiso 1 1 calc GR
H8C H 0.0805 -0.0130 0.1932 0.071 Uiso 1 1 calc GR
H13 H 0.219(3) 0.2544(12) 0.2904(18) 0.033(6) Uiso 1 1 d .

loop_
_atom_site_aniso_label
_atom_site_aniso_U_11
_atom_site_aniso_U_22
_atom_site_aniso_U_33
_atom_site_aniso_U_23
_atom_site_aniso_U_13
_atom_site_aniso_U_12
Cr1 0.0220(2) 0.0223(2) 0.01946(18) 0.00168(13) 0.00111(13) 0.00084(13)
N1 0.0291(10) 0.0316(11) 0.0270(9) 0.0064(8) 0.0055(8) 0.0029(7)
N2 0.0214(9) 0.0244(9) 0.0221(8) -0.0013(7) -0.0004(7) 0.0011(7)
N3 0.0209(9) 0.0252(10) 0.0242(9) 0.0036(7) 0.0000(7) -0.0016(7)
C13 0.0397(14) 0.0380(14) 0.0150(10) -0.0024(9) -0.0031(9) 0.0026(10)
C14 0.0340(13) 0.0279(13) 0.0373(12) -0.0056(10) -0.0130(10) -0.0028(9)
C15 0.0261(12) 0.0318(13) 0.0397(12) -0.0066(10) 0.0017(10) -0.0079(9)
C16 0.0300(11) 0.0232(11) 0.0250(10) -0.0061(9) 0.0003(9) -0.0054(9)
C17 0.0398(13) 0.0241(12) 0.0326(12) 0.0016(9) 0.0022(10) -0.0059(9)
C18 0.0415(14) 0.0227(12) 0.0414(13) 0.0003(10) -0.0028(11) 0.0019(9)
C19 0.0340(13) 0.0286(13) 0.0489(14) -0.0091(11) 0.0057(11) 0.0051(10)
C20 0.0415(14) 0.0284(13) 0.0334(12) -0.0048(9) 0.0145(10) -0.0002(10)
C21 0.0369(13) 0.0243(12) 0.0202(10) -0.0071(8) 0.0038(9) -0.0024(9)
C1 0.0256(12) 0.0450(15) 0.0231(11) -0.0026(10) -0.0053(9) 0.0012(9)
C3 0.0325(13) 0.0657(19) 0.0335(13) -0.0015(12) -0.0029(11) 0.0198(12)
C2 0.0382(15) 0.065(2) 0.0550(17) -0.0071(14) -0.0093(13) -0.0192(13)
C4 0.0245(11) 0.0300(12) 0.0212(10) 0.0002(9) -0.0002(8) 0.0018(8)
C6 0.0409(14) 0.0337(14) 0.0353(12) -0.0033(10) 0.0077(11) 0.0085(10)
C5 0.0380(13) 0.0323(13) 0.0222(11) 0.0012(9) 0.0021(9) -0.0019(9)
C10 0.0219(11) 0.0279(12) 0.0285(11) 0.0063(9) 0.0007(9) 0.0003(8)
C12 0.0259(12) 0.0415(14) 0.0352(12) 0.0050(10) -0.0040(10) -0.0036(9)
C11 0.0381(13) 0.0329(14) 0.0416(13) -0.0008(11) 0.0029(11) 0.0084(10)
C7 0.0252(11) 0.0322(13) 0.0374(12) 0.0155(10) 0.0029(9) -0.0009(9)
C9 0.0416(15) 0.0584(18) 0.0335(13) 0.0190(12) 0.0096(11) 0.0049(12)
C8 0.0389(15) 0.0363(15) 0.0667(18) 0.0129(13) 0.0005(13) -0.0138(11)

loop_
_atom_type_symbol
_atom_type_description
_atom_type_scat_dispersion_real
_atom_type_scat_dispersion_imag
_atom_type_scat_source
C C 0.0181 0.0091 'International Tables Vol C Tables 4.2.6.8 and 6.1.1.4'
H H 0.0000 0.0000 'International Tables Vol C Tables 4.2.6.8 and 6.1.1.4'
Cr Cr -0.1635 2.4439 'International Tables Vol C Tables 4.2.6.8 and 6.1.1.4'
N N 0.0311 0.0180 'International Tables Vol C Tables 4.2.6.8 and 6.1.1.4'

loop_
_geom_angle_atom_site_label_1
_geom_angle_atom_site_label_2
_geom_angle_atom_site_label_3
_geom_angle
N1 Cr1 N2 105.37(9)
N1 Cr1 N3 105.15(8)
N1 Cr1 C13 102.79(9)
N2 Cr1 C13 111.67(8)
N3 Cr1 N2 122.97(8)
N3 Cr1 C13 106.86(8)
C1 N2 Cr1 128.08(14)
C4 N2 Cr1 117.80(12)
C4 N2 C1 113.79(16)
C10 N3 Cr1 116.85(13)
C10 N3 C7 113.84(16)
C7 N3 Cr1 129.21(13)
Cr1 C13 H13 99.6(15)
C14 C13 Cr1 107.49(15)
C14 C13 C21 105.15(19)
C14 C13 H13 117.1(15)
C21 C13 Cr1 107.17(14)
C21 C13 H13 119.4(15)
C13 C14 H14 124.8
C15 C14 C13 110.4(2)
C15 C14 H14 124.8
C14 C15 H15 125.6
C14 C15 C16 108.8(2)
C16 C15 H15 125.6
C17 C16 C15 132.2(2)
C17 C16 C21 120.2(2)
C21 C16 C15 107.58(19)
C16 C17 H17 120.4
C18 C17 C16 119.2(2)
C18 C17 H17 120.4
C17 C18 H18 119.7
C17 C18 C19 120.7(2)
C19 C18 H18 119.7
C18 C19 H19 119.6
C20 C19 C18 120.8(2)
C20 C19 H19 119.6
C19 C20 H20 120.2
C19 C20 C21 119.5(2)
C21 C20 H20 120.2
C16 C21 C13 107.80(19)
C20 C21 C13 132.7(2)
C20 C21 C16 119.5(2)
N2 C1 H1 107.9
N2 C1 C3 110.51(18)
N2 C1 C2 110.76(18)
C3 C1 H1 107.9
C3 C1 C2 111.7(2)
C2 C1 H1 107.9
C1 C3 H3A 109.5
C1 C3 H3B 109.5
C1 C3 H3C 109.5
H3A C3 H3B 109.5
H3A C3 H3C 109.5
H3B C3 H3C 109.5
C1 C2 H2A 109.5
C1 C2 H2B 109.5
C1 C2 H2C 109.5
H2A C2 H2B 109.5
H2A C2 H2C 109.5
H2B C2 H2C 109.5
N2 C4 H4 106.9
N2 C4 C6 113.09(18)
N2 C4 C5 111.15(17)
C6 C4 H4 106.9
C5 C4 H4 106.9
C5 C4 C6 111.50(18)
C4 C6 H6A 109.5
C4 C6 H6B 109.5
C4 C6 H6C 109.5
H6A C6 H6B 109.5
H6A C6 H6C 109.5
H6B C6 H6C 109.5
C4 C5 H5A 109.5
C4 C5 H5B 109.5
C4 C5 H5C 109.5
H5A C5 H5B 109.5
H5A C5 H5C 109.5
H5B C5 H5C 109.5
N3 C10 H10 107.0
N3 C10 C12 110.18(17)
N3 C10 C11 113.55(17)
C12 C10 H10 107.0
C11 C10 H10 107.0
C11 C10 C12 111.77(18)
C10 C12 H12A 109.5
C10 C12 H12B 109.5
C10 C12 H12C 109.5
H12A C12 H12B 109.5
H12A C12 H12C 109.5
H12B C12 H12C 109.5
C10 C11 H11A 109.5
C10 C11 H11B 109.5
C10 C11 H11C 109.5
H11A C11 H11B 109.5
H11A C11 H11C 109.5
H11B C11 H11C 109.5
N3 C7 H7 107.5
N3 C7 C9 111.18(19)
N3 C7 C8 110.48(18)
C9 C7 H7 107.5
C9 C7 C8 112.4(2)
C8 C7 H7 107.5
C7 C9 H9A 109.5
C7 C9 H9B 109.5
C7 C9 H9C 109.5
H9A C9 H9B 109.5
H9A C9 H9C 109.5
H9B C9 H9C 109.5
C7 C8 H8A 109.5
C7 C8 H8B 109.5
C7 C8 H8C 109.5
H8A C8 H8B 109.5
H8A C8 H8C 109.5
H8B C8 H8C 109.5

loop_
_geom_bond_atom_site_label_1
_geom_bond_atom_site_label_2
_geom_bond_distance
Cr1 N1 1.5415(18)
Cr1 N2 1.8210(16)
Cr1 N3 1.8160(17)
Cr1 C13 2.128(2)
N2 C1 1.492(3)
N2 C4 1.481(3)
N3 C10 1.483(3)
N3 C7 1.485(3)
C13 C14 1.453(3)
C13 C21 1.458(3)
C13 H13 0.89(2)
C14 H14 0.9500
C14 C15 1.350(3)
C15 H15 0.9500
C15 C16 1.448(3)
C16 C17 1.391(3)
C16 C21 1.420(3)
C17 H17 0.9500
C17 C18 1.381(3)
C18 H18 0.9500
C18 C19 1.390(3)
C19 H19 0.9500
C19 C20 1.383(3)
C20 H20 0.9500
C20 C21 1.388(3)
C1 H1 1.0000
C1 C3 1.515(3)
C1 C2 1.522(3)
C3 H3A 0.9800
C3 H3B 0.9800
C3 H3C 0.9800
C2 H2A 0.9800
C2 H2B 0.9800
C2 H2C 0.9800
C4 H4 1.0000
C4 C6 1.525(3)
C4 C5 1.525(3)
C6 H6A 0.9800
C6 H6B 0.9800
C6 H6C 0.9800
C5 H5A 0.9800
C5 H5B 0.9800
C5 H5C 0.9800
C10 H10 1.0000
C10 C12 1.529(3)
C10 C11 1.522(3)
C12 H12A 0.9800
C12 H12B 0.9800
C12 H12C 0.9800
C11 H11A 0.9800
C11 H11B 0.9800
C11 H11C 0.9800
C7 H7 1.0000
C7 C9 1.521(3)
C7 C8 1.522(3)
C9 H9A 0.9800
C9 H9B 0.9800
C9 H9C 0.9800
C8 H8A 0.9800
C8 H8B 0.9800
C8 H8C 0.9800

loop_
_geom_torsion_atom_site_label_1
_geom_torsion_atom_site_label_2
_geom_torsion_atom_site_label_3
_geom_torsion_atom_site_label_4
_geom_torsion
Cr1 N2 C1 C3 64.4(2)
Cr1 N2 C1 C2 -60.0(2)
Cr1 N2 C4 C6 111.65(17)
Cr1 N2 C4 C5 -122.05(15)
Cr1 N3 C10 C12 116.27(16)
Cr1 N3 C10 C11 -117.49(17)
Cr1 N3 C7 C9 -60.7(2)
Cr1 N3 C7 C8 64.8(3)
Cr1 C13 C14 C15 109.12(18)
Cr1 C13 C21 C16 -109.55(16)
Cr1 C13 C21 C20 68.8(3)
N1 Cr1 N2 C1 -4.80(19)
N1 Cr1 N2 C4 -177.70(14)
N1 Cr1 N3 C10 -178.48(14)
N1 Cr1 N3 C7 5.3(2)
N2 Cr1 N3 C10 61.33(16)
N2 Cr1 N3 C7 -114.88(18)
N3 Cr1 N2 C1 115.29(17)
N3 Cr1 N2 C4 -57.61(17)
C13 Cr1 N2 C1 -115.68(17)
C13 Cr1 N2 C4 71.42(16)
C13 Cr1 N3 C10 -69.71(15)
C13 Cr1 N3 C7 114.09(18)
C13 C14 C15 C16 3.1(2)
C14 C13 C21 C16 4.6(2)
C14 C13 C21 C20 -177.0(2)
C14 C15 C16 C17 -178.2(2)
C14 C15 C16 C21 -0.1(2)
C15 C16 C17 C18 -179.6(2)
C15 C16 C21 C13 -2.9(2)
C15 C16 C21 C20 178.48(19)
C16 C17 C18 C19 0.0(3)
C17 C16 C21 C13 175.48(19)
C17 C16 C21 C20 -3.1(3)
C17 C18 C19 C20 -2.0(4)
C18 C19 C20 C21 1.3(3)
C19 C20 C21 C13 -177.0(2)
C19 C20 C21 C16 1.2(3)
C21 C13 C14 C15 -4.8(2)
C21 C16 C17 C18 2.5(3)
C1 N2 C4 C6 -62.2(2)
C1 N2 C4 C5 64.1(2)
C4 N2 C1 C3 -122.5(2)
C4 N2 C1 C2 113.1(2)
C10 N3 C7 C9 123.01(19)
C10 N3 C7 C8 -111.5(2)
C7 N3 C10 C12 -66.9(2)
C7 N3 C10 C11 59.3(2)
